data_2006700
loop_
_publ_author_name
'Soma Ghosh'
'Monika Mukherjee'
'Alok K. Mukherjee'
'Nirmalendu Ray Chaudhuri'

_publ_section_title
;Bis(<i>N</i>,<i>N</i>-dimethyl-1,3-propanediamine)bis(thiocyanato-<i>N</i>)nickel(II),
 Ni<i>L</i>~2~(NCS)~2~, and its Solid-State Isomer [<i>L</i> =
 NH~2~(CH~2~)~3~N(CH~3~)~2~]
;
_journal_issue 11
_journal_name_full 'Acta Crystallographica Section C'
_journal_page_first 1561
_journal_page_last 1564
_journal_paper_doi 10.1107/S010827019700588X
_journal_volume 53
_journal_year 1997
_chemical_formula_analytical 'C12 H28 N6 Ni S2'
_chemical_formula_iupac '[Ni (C5 H14 N2)2 (N C S)2]'
_chemical_formula_moiety 'C12 H28 N6 Ni S2'
_chemical_formula_structural 'C12 H28 N6 Ni S2'
_chemical_formula_sum 'C12 H28 N6 Ni S2'
_chemical_formula_weight 379.23
_chemical_name_systematic
;
 N,N-dimethyl-1,3-propanediamine nickel(II) thiocyanate
;
_space_group_IT_number 2
_symmetry_cell_setting triclinic
_symmetry_space_group_name_Hall '-P 1'
_symmetry_space_group_name_H-M 'P -1'
_audit_creation_method SHELXL
_cell_angle_alpha 107.50(3)
_cell_angle_beta 112.93(4)
_cell_angle_gamma 98.51(3)
_cell_formula_units_Z 1
_cell_length_a 8.196(5)
_cell_length_b 9.315(3)
_cell_length_c 7.306(2)
_cell_measurement_reflns_used 25
_cell_measurement_temperature 293(2)
_cell_measurement_theta_max 15
_cell_measurement_theta_min 10
_cell_volume 467.1(4)
_computing_cell_refinement 'CAD-4 Software'
_computing_data_collection 'CAD-4 Software (Enraf-Nonius, 1989)'
_computing_data_reduction 'CAD-4 Software'
_computing_molecular_graphics 'ORTEPII (Johnson, 1976)'
_computing_publication_material SHELXL93
_computing_structure_refinement 'SHELXL93 (Sheldrick, 1993)'
_computing_structure_solution 'SHELX76 (Sheldrick, 1976)'
_diffrn_ambient_temperature 293(2)
_diffrn_measurement_device 'Enraf-Nonius CAD-4 diffractometer'
_diffrn_measurement_method \w-2\q
_diffrn_radiation_monochromator graphite
_diffrn_radiation_source 'sealed tube'
_diffrn_radiation_type 'Mo K\a'
_diffrn_radiation_wavelength 0.71073
_diffrn_reflns_av_R_equivalents 0.027
_diffrn_reflns_av_sigmaI/netI 0.0198
_diffrn_reflns_limit_h_max 8
_diffrn_reflns_limit_h_min -9
_diffrn_reflns_limit_k_max 10
_diffrn_reflns_limit_k_min -11
_diffrn_reflns_limit_l_max 8
_diffrn_reflns_limit_l_min 0
_diffrn_reflns_number 1731
_diffrn_reflns_theta_max 25
_diffrn_reflns_theta_min 2
_diffrn_standards_decay_% none
_diffrn_standards_interval_count 100
_diffrn_standards_number 3
_exptl_absorpt_coefficient_mu 1.26
_exptl_absorpt_correction_T_max 0.730
_exptl_absorpt_correction_T_min 0.624
_exptl_absorpt_correction_type 'empirical (North, Phillips & Mathews, 1968)'
_exptl_crystal_colour Blue
_exptl_crystal_density_diffrn 1.348
_exptl_crystal_density_meas 1.349
_exptl_crystal_density_method 'flotation in benzene--carbontetrachloride'
_exptl_crystal_description Prism
_exptl_crystal_F_000 202
_exptl_crystal_size_max 0.50
_exptl_crystal_size_mid 0.35
_exptl_crystal_size_min 0.25
_refine_diff_density_max 0.285
_refine_diff_density_min -0.450
_refine_ls_extinction_method none
_refine_ls_goodness_of_fit_all 0.988
_refine_ls_goodness_of_fit_obs 1.003
_refine_ls_hydrogen_treatment 'H atoms: see below'
_refine_ls_matrix_type full
_refine_ls_number_parameters 153
_refine_ls_number_reflns 1639
_refine_ls_number_restraints 0
_refine_ls_restrained_S_all 0.988
_refine_ls_restrained_S_obs 1.003
_refine_ls_R_factor_all 0.026
_refine_ls_R_factor_obs .024
_refine_ls_shift/esd_max 0.019
_refine_ls_shift/esd_mean 0.007
_refine_ls_structure_factor_coef Fsqd
_refine_ls_weighting_details 'w = 1/[\s^2^(Fo^2^)+(0.0389P)^2^+0.1629P] where P=(Fo^2^+2Fc^2^)/3'
_refine_ls_weighting_scheme calc
_refine_ls_wR_factor_all 0.062
_refine_ls_wR_factor_obs .061
_reflns_number_observed 1551
_reflns_number_total 1639
_reflns_observed_criterion >2sigma(I)
_cod_data_source_file li1152.cif
_cod_data_source_block 1
_cod_depositor_comments
;
The following automatic conversions were performed:
'_symmetry_cell_setting' value 'Triclinic' changed to 'triclinic'
according to '/home/saulius/struct/CIF-dictionaries/cif_core.dic'
dictionary named 'cif_core.dic' version 2.4.1 from 2010-06-29.

Automatic conversion script
Id: cif_fix_enum 1527 2010-12-29 10:47:43Z saulius 

The following automatic conversions were performed:

'_refine_ls_weighting_scheme' value 'calc w =
1/[\s^2^(Fo^2^)+(0.0389P)^2^+0.1629P] where P=(Fo^2^+2Fc^2^)/3' was
changed to 'calc'. New tag '_refine_ls_weighting_details' was
created. The value of the new tag was set to 'w =
1/[\s^2^(Fo^2^)+(0.0389P)^2^+0.1629P] where P=(Fo^2^+2Fc^2^)/3'.

Automatic conversion script
Id: cif_fix_values 3143 2015-03-26 13:38:13Z robertas 
;
_cod_original_cell_volume 467.1(3)
_cod_database_code 2006700

loop_
_symmetry_equiv_pos_as_xyz
'x, y, z'
'-x, -y, -z'

loop_
_atom_site_aniso_label
_atom_site_aniso_U_11
_atom_site_aniso_U_22
_atom_site_aniso_U_33
_atom_site_aniso_U_12
_atom_site_aniso_U_13
_atom_site_aniso_U_23
Ni .0411(2) .0339(2) .0320(2) .01270(10) .00970(10) .01740(10)
S .0668(3) .0541(3) .0477(3) .0286(3) .0154(2) .0294(2)
N1 .0534(9) .0435(8) .0368(8) .0147(7) .0105(7) .0200(7)
N2 .0487(9) .0387(8) .0449(9) .0145(7) .0164(8) .0175(7)
N3 .0615(9) .0314(7) .0417(8) .0140(7) .0187(7) .0140(6)
C1 .0400(9) .0347(8) .0301(8) .0085(7) .0115(7) .0104(7)
C2 .0582(12) .0511(11) .0655(14) .0146(9) .0307(11) .0295(10)
C3 .0619(13) .0411(10) .0789(16) .0046(9) .0268(12) .0255(11)
C4 .0665(13) .0314(9) .0579(12) .0110(9) .0222(10) .0199(9)
C5 .0828(16) .0407(11) .0723(15) .0288(11) .0413(14) .0235(11)
C6 .098(2) .0408(11) .0414(11) .0135(12) .0141(12) .0085(9)

loop_
_atom_site_label
_atom_site_fract_x
_atom_site_fract_y
_atom_site_fract_z
_atom_site_U_iso_or_equiv
_atom_site_thermal_displace_type
_atom_site_calc_flag
_atom_site_refinement_flags
_atom_site_occupancy
_atom_site_disorder_group
_atom_site_type_symbol
Ni .0000 .0000 .0000 .03683(12) Uani d S 1 . Ni
S .32177(8) -.18459(6) .53333(8) .0564(2) Uani d . 1 . S
N1 .1385(2) -.0353(2) .2752(2) .0470(4) Uani d . 1 . N
N2 .2489(2) .0399(2) -.0253(3) .0454(4) Uani d . 1 . N
N3 .0787(2) .2725(2) .1850(2) .0467(4) Uani d . 1 . N
C1 .2166(2) -.0942(2) .3855(3) .0375(4) Uani d . 1 . C
C2 .3144(3) .1736(2) -.0741(4) .0561(5) Uani d . 1 . C
C3 .3461(3) .3293(2) .0946(4) .0635(6) Uani d . 1 . C
C4 .1734(3) .3646(2) .0999(4) .0540(5) Uani d . 1 . C
C5 -.0872(4) .3260(3) .1611(5) .0617(6) Uani d . 1 . C
C6 .1971(4) .3172(3) .4170(4) .0692(7) Uani d . 1 . C
HN2A .243(3) -.046(3) -.124(4) .059(6) Uiso d . 1 . H
HN2B .332(3) .045(3) .095(4) .051(6) Uiso d . 1 . H
H2A .219(3) .159(3) -.207(4) .054(6) Uiso d . 1 . H
H2B .427(3) .172(2) -.089(3) .053(6) Uiso d . 1 . H
H3A .398(4) .406(3) .066(4) .077(8) Uiso d . 1 . H
H3B .439(4) .346(3) .245(4) .076(7) Uiso d . 1 . H
H4A .076(3) .340(2) -.056(4) .057(6) Uiso d . 1 . H
H4B .208(3) .477(3) .189(3) .053(6) Uiso d . 1 . H
H5A -.142(4) .289(3) .242(5) .081(8) Uiso d . 1 . H
H5B -.056(4) .441(3) .229(4) .077(7) Uiso d . 1 . H
H5C -.181(4) .284(3) .010(5) .079(8) Uiso d . 1 . H
H6A .309(4) .281(3) .435(4) .071(7) Uiso d . 1 . H
H6B .125(4) .264(3) .466(4) .070(7) Uiso d . 1 . H
H6C .234(4) .429(3) .489(4) .077(7) Uiso d . 1 . H

loop_
_atom_type_symbol
_atom_type_description
_atom_type_scat_dispersion_real
_atom_type_scat_dispersion_imag
_atom_type_scat_source
H H 0.0000 0.0000 'International Tables Vol C Tables 4.2.6.8 and 6.1.1.4'
C C 0.0033 0.0016 'International Tables Vol C Tables 4.2.6.8 and 6.1.1.4'
N N 0.0061 0.0033 'International Tables Vol C Tables 4.2.6.8 and 6.1.1.4'
S S 0.1246 0.1234 'International Tables Vol C Tables 4.2.6.8 and 6.1.1.4'
Ni Ni 0.3393 1.1124 'International Tables Vol C Tables 4.2.6.8 and 6.1.1.4'

loop_
_geom_angle_atom_site_label_1
_geom_angle_atom_site_label_2
_geom_angle_atom_site_label_3
_geom_angle
_geom_angle_publ_flag
N1 Ni N2 88.70(9) yes
N1 Ni N3 93.42(7) yes
N2 Ni N3 88.03(9) yes
C1 N1 Ni 159.5(2) yes
C2 N2 Ni 122.0(2) yes
C2 N2 HN2A 106(2) no
Ni N2 HN2A 109(2) no
C2 N2 HN2B 110(2) no
Ni N2 HN2B 104(2) no
HN2A N2 HN2B 105(2) no
C6 N3 C5 107.8(2) yes
C6 N3 C4 110.0(2) yes
C5 N3 C4 104.2(2) yes
C6 N3 Ni 109.9(2) yes
C5 N3 Ni 112.2(2) yes
C4 N3 Ni 112.60(10) yes
N1 C1 S 177.6(2) yes
N2 C2 C3 111.6(2) yes
N2 C2 H2A 105(2) no
C3 C2 H2A 110(2) no
N2 C2 H2B 112.0(10) no
C3 C2 H2B 110.0(10) no
H2A C2 H2B 108(2) no
C2 C3 C4 115.7(2) yes
C2 C3 H3A 108(2) no
C4 C3 H3A 105(2) no
C2 C3 H3B 113(2) no
C4 C3 H3B 109(2) no
H3A C3 H3B 105(2) no
N3 C4 C3 116.4(2) yes
N3 C4 H4A 106.0(10) no
C3 C4 H4A 109.0(10) no
N3 C4 H4B 108.0(10) no
C3 C4 H4B 108(2) no
H4A C4 H4B 110(2) no
N3 C5 H5A 109(2) no
N3 C5 H5B 113(2) no
H5A C5 H5B 103(2) no
N3 C5 H5C 111(2) no
H5A C5 H5C 108(3) no
H5B C5 H5C 112(2) no
N3 C6 H6A 108(2) no
N3 C6 H6B 107(2) no
H6A C6 H6B 110(2) no
N3 C6 H6C 109(2) no
H6A C6 H6C 110(2) no
H6B C6 H6C 113(2) no

loop_
_geom_bond_atom_site_label_1
_geom_bond_atom_site_label_2
_geom_bond_site_symmetry_2
_geom_bond_distance
_geom_bond_publ_flag
Ni N1 . 2.042(2) yes
Ni N2 . 2.108(3) yes
Ni N3 . 2.337(2) yes
S C1 . 1.629(2) yes
N1 C1 . 1.152(3) yes
N2 C2 . 1.478(4) yes
N2 HN2A . .88(3) no
N2 HN2B . .86(2) no
N3 C6 . 1.470(3) yes
N3 C5 . 1.481(4) yes
N3 C4 . 1.492(4) yes
C2 C3 . 1.502(3) yes
C2 H2A . .93(2) no
C2 H2B . .97(3) no
C3 C4 . 1.512(4) yes
C3 H3A . .90(3) no
C3 H3B . 1.01(3) no
C4 H4A . 1.03(2) no
C4 H4B . .98(2) no
C5 H5A . .97(4) no
C5 H5B . .98(3) no
C5 H5C . .98(3) no
C6 H6A . 1.00(3) no
C6 H6B . .95(3) no
C6 H6C . .95(3) no
